data_1000039
loop_
_publ_author_name
'Mondal, P'
'Jeffery, J W'

_publ_section_title
;
The crystal structure of tricalcium aluminate, Ca~3~ Al~2~ O~6~
;
_journal_coden_ASTM ACBCAR
_journal_name_full 'Acta Crystallographica B (24,1968-38,1982)'
_journal_page_first 689
_journal_page_last 697
_journal_paper_doi 10.1107/S0567740875003639
_journal_volume 31
_journal_year 1975
_chemical_formula_structural 'Ca9 (Al6 O18)'
_chemical_formula_sum 'Al6 Ca9 O18'
_chemical_name_systematic 'Calcium cyclo-hexaaluminate'
_space_group_IT_number 205
_symmetry_cell_setting cubic
_symmetry_Int_Tables_number 205
_symmetry_space_group_name_Hall '-P 2ac 2ab 3'
_symmetry_space_group_name_H-M 'P a -3'
_cell_angle_alpha 90
_cell_angle_beta 90
_cell_angle_gamma 90
_cell_formula_units_Z 8
_cell_length_a 15.263(3)
_cell_length_b 15.263(3)
_cell_length_c 15.263(3)
_cell_volume 3555.7
_exptl_crystal_density_meas 3.02(0)
_refine_ls_R_factor_all 0.051
_cod_database_code 1000039

loop_
_symmetry_equiv_pos_as_xyz
x,y,z
1/2+x,1/2-y,-z
-x,1/2+y,1/2-z
1/2-x,-y,1/2+z
y,z,x
1/2-y,-z,1/2+x
1/2+y,1/2-z,-x
-y,1/2+z,1/2-x
z,x,y
-z,1/2+x,1/2-y
1/2-z,-x,1/2+y
1/2+z,1/2-x,-y
-x,-y,-z
1/2-x,1/2+y,z
x,1/2-y,1/2+z
1/2+x,y,1/2-z
-y,-z,-x
1/2+y,z,1/2-x
1/2-y,1/2+z,x
y,1/2-z,1/2+x
-z,-x,-y
z,1/2-x,1/2+y
1/2+z,x,1/2-y
1/2-z,1/2+x,y

loop_
_atom_site_aniso_label
_atom_site_aniso_U_11
_atom_site_aniso_U_12
_atom_site_aniso_U_13
_atom_site_aniso_U_22
_atom_site_aniso_U_23
_atom_site_aniso_U_33
Ca1 0.0060(5) 0.0028(8) 0.0028(8) 0.0060(5) 0.0028(8) 0.0060(5)
Ca2 0.0084(5) 0.0001(8) 0.0001(8) 0.0084(5) 0.0001(8) 0.0084(5)
Ca3 0.0079(4) 0.0013(6) 0.0013(6) 0.0079(4) 0.0013(6) 0.0079(4)
Ca4 0.0117(5) 0.0027(6) 0.0027(6) 0.0117(5) 0.0027(6) 0.0117(5)
Ca5 0.0079(5) 0.0026(6) 0.0051(7) 0.0090(5) -0.0010(6) 0.0223(6)
Ca6 0.0060(5) -0.0011(6) 0.0023(5) 0.0092(5) 0.0011(6) 0.0096(5)
Al1 0.0056(6) -0.0022(8) -0.0003(9) 0.0058(6) -0.0011(10) 0.0080(7)
Al2 0.0078(7) -0.0011(9) 0.0015(8) 0.0059(6) 0.0009(8) 0.0065(6)
O1 0.0170(16) -0.0002(23) -0.0025(24) 0.0097(16) -0.0039(20) 0.0176(16)
O2 0.0138(15) -0.0039(22) 0.0014(22) 0.0086(15) -0.0013(22) 0.0188(16)
O3 0.0083(13) -0.0038(21) 0.0067(20) 0.0182(15) -0.0061(22) 0.0098(13)
O4 0.0142(14) -0.0011(20) 0.0077(22) 0.0094(14) 0.0054(23) 0.0191(15)
O5 0.0090(14) 0.0044(23) -0.0062(21) 0.0159(15) -0.0081(23) 0.0147(14)
O6 0.0066(14) 0.0062(20) 0.0047(22) 0.0154(14) 0.0010(22) 0.0142(14)

loop_
_atom_site_label
_atom_site_type_symbol
_atom_site_symmetry_multiplicity
_atom_site_Wyckoff_symbol
_atom_site_fract_x
_atom_site_fract_y
_atom_site_fract_z
_atom_site_occupancy
_atom_site_attached_hydrogens
_atom_site_calc_flag
Ca1 Ca2+ 4 a 0. 0. 0. 1. 0 d
Ca2 Ca2+ 4 b 0.5 0. 0. 1. 0 d
Ca3 Ca2+ 8 c 0.2561(1) 0.2561(1) 0.2561(1) 1. 0 d
Ca4 Ca2+ 8 c 0.3750(1) 0.3750(1) 0.3750(1) 1. 0 d
Ca5 Ca2+ 24 d 0.1386(1) 0.3763(1) 0.1272(1) 1. 0 d
Ca6 Ca2+ 24 d 0.3800(1) 0.3838(1) 0.1209(1) 1. 0 d
Al1 Al3+ 24 d 0.2526(1) 0.0133(1) 0.0197(1) 1. 0 d
Al2 Al3+ 24 d 0.2444(1) 0.2335(1) 0.0046(1) 1. 0 d
O1 O2- 24 d 0.2777(2) 0.1241(2) 0.0103(2) 1. 0 d
O2 O2- 24 d 0.4835(2) 0.1315(2) 0.2536(2) 1. 0 d
O3 O2- 24 d 0.2664(2) 0.2841(2) 0.1049(2) 1. 0 d
O4 O2- 24 d 0.2350(2) 0.4047(2) 0.2921(2) 1. 0 d
O5 O2- 24 d 0.3491(2) -0.0385(2) -0.0174(2) 1. 0 d
O6 O2- 24 d 0.1509(2) -0.0104(2) -0.0242(2) 1. 0 d

loop_
_atom_type_symbol
_atom_type_oxidation_number
Ca2+ 2.000
Al3+ 3.000
O2- -2.000
